data_7204640
loop_
_publ_author_name
'Krister Larsson'
'Lars \"Ohrstr\"om'

_publ_section_title
;
 A (10,3)-b net by sulfate hydrogen-bonded biimidazolate complexes
;
_journal_issue 38
_journal_name_full CrystEngComm
_journal_page_first 222
_journal_page_last 225
_journal_paper_doi 10.1039/b303107a
_journal_volume 5
_journal_year 2003
_chemical_compound_source 'synthesis as described'
_chemical_formula_moiety 'C18 H15 Cr1 N12'
_chemical_formula_sum 'C18 H15 Cr N12 O4 S'
_chemical_formula_weight 547.48
_space_group_IT_number 80
_symmetry_cell_setting tetragonal
_symmetry_Int_Tables_number 80
_symmetry_space_group_name_Hall 'I 4bw'
_symmetry_space_group_name_H-M 'I 41'
_atom_sites_solution_hydrogens geom
_atom_sites_solution_primary direct
_atom_sites_solution_secondary difmap
_audit_creation_date 2002-10-25T13:01:44-00:00
_audit_creation_method 'WinGX routine CIF_UPDATE'
_cell_angle_alpha 90
_cell_angle_beta 90
_cell_angle_gamma 90
_cell_formula_units_Z 4
_cell_length_a 12.8274(7)
_cell_length_b 12.8274(7)
_cell_length_c 14.2567(7)
_cell_measurement_reflns_used 5528
_cell_measurement_temperature 293(2)
_cell_measurement_theta_max 36.99
_cell_measurement_theta_min 2.75
_cell_measurement_wavelength 0.924
_cell_volume 2345.8(2)
_computing_cell_refinement 'Twinsolve (Rigaku, 1998-2002)'
_computing_data_reduction 'Twinsolve (Rigaku, 1998-2002)'
_computing_molecular_graphics
;
Ortep-3 for Windows (Farrugia, 1997)
DIAMOND - Visual Crystal Structure Information System
    CRYSTAL IMPACT, Postfach 1251, D-53002 Bonn
;
_computing_structure_refinement 'SHELXL-97 (Sheldrick, 1997)'
_computing_structure_solution 'SHELXS-97 (Sheldrick, 1997)'
_diffrn_ambient_temperature 293(2)
_diffrn_measured_fraction_theta_full 0.9044
_diffrn_measured_fraction_theta_max 0.8746
_diffrn_radiation_monochromator 'Si (111) single crystal'
_diffrn_radiation_probe x-ray
_diffrn_radiation_type synchrotron
_diffrn_radiation_wavelength 0.9240
_diffrn_reflns_av_R_equivalents 0.120
_diffrn_reflns_av_sigmaI/netI 0.009
_diffrn_reflns_limit_h_max 13
_diffrn_reflns_limit_h_min -16
_diffrn_reflns_limit_k_max 16
_diffrn_reflns_limit_k_min -14
_diffrn_reflns_limit_l_max 15
_diffrn_reflns_limit_l_min -13
_diffrn_reflns_number 6527
_diffrn_reflns_theta_full 36.6
_diffrn_reflns_theta_max 36.6
_diffrn_reflns_theta_min 2.92
_exptl_absorpt_coefficient_mu 1.251
_exptl_absorpt_correction_T_max 1.0000
_exptl_absorpt_correction_T_min 0.2811
_exptl_absorpt_correction_type multi-scan
_exptl_absorpt_process_details
;  
Shape and scale corrections using equivalent reflections.
Shape function based on spherical harmonics.
Highest even and odd order for spherical harmonics:  4  and  1
Laue group:  4/m
Friedel opposites are equivalent.
;
_exptl_crystal_colour 'pale yellow'
_exptl_crystal_density_diffrn 1.55
_exptl_crystal_density_method 'not measured'
_exptl_crystal_description rod
_exptl_crystal_F_000 1116
_exptl_crystal_size_max 0.14
_exptl_crystal_size_mid 0.06
_exptl_crystal_size_min 0.06
_refine_diff_density_max 1.089
_refine_diff_density_min -0.400
_refine_diff_density_rms 0.070
_refine_ls_abs_structure_details
;
Flack H D (1983), Acta Cryst. A39, 876-881
;
_refine_ls_abs_structure_Flack 0.00(3)
_refine_ls_extinction_method none
_refine_ls_goodness_of_fit_ref 1.100
_refine_ls_hydrogen_treatment mixed
_refine_ls_matrix_type full
_refine_ls_number_parameters 164
_refine_ls_number_reflns 1966
_refine_ls_number_restraints 1
_refine_ls_restrained_S_all 1.100
_refine_ls_R_factor_all 0.0707
_refine_ls_R_factor_gt 0.0692
_refine_ls_structure_factor_coef Fsqd
_refine_ls_weighting_details
;
calc w=1/[\s^2^(Fo^2^)+(0.1640P)^2^+0.6264P] where P=(Fo^2^+2Fc^2^)/3
;
_refine_ls_weighting_scheme calc
_refine_ls_wR_factor_gt 0.1969
_refine_ls_wR_factor_ref 0.2001
_reflns_number_gt 1870
_reflns_number_total 1966
_reflns_threshold_expression >2sigma(I)
_cod_data_source_file b303107a.txt
_cod_data_source_block crbiim2
_cod_database_code 7204640

loop_
_symmetry_equiv_pos_as_xyz
'x, y, z'
'-x, -y, z'
'-y, x+1/2, z+1/4'
'y, -x+1/2, z+1/4'
'x+1/2, y+1/2, z+1/2'
'-x+1/2, -y+1/2, z+1/2'
'-y+1/2, x+1, z+3/4'
'y+1/2, -x+1, z+3/4'

loop_
_atom_site_label
_atom_site_type_symbol
_atom_site_fract_x
_atom_site_fract_y
_atom_site_fract_z
_atom_site_U_iso_or_equiv
_atom_site_adp_type
_atom_site_occupancy
_atom_site_symmetry_multiplicity
_atom_site_calc_flag
_atom_site_refinement_flags
_atom_site_disorder_assembly
_atom_site_disorder_group
Cr Cr 0.5000 0.5000 0.83326(9) 0.0430(3) Uani 1 2 d S . .
C12 C 0.5609(4) 0.2935(4) 0.7583(4) 0.0573(11) Uani 1 1 d . . .
N12 N 0.4138(3) 0.2689(3) 0.6407(4) 0.0622(11) Uani 1 1 d . . .
N11 N 0.6012(4) 0.3613(3) 0.8157(4) 0.0692(12) Uani 1 1 d . . .
N20 N 0.5969(4) 0.5414(4) 0.9531(4) 0.0687(12) Uani 1 1 d . . .
C13 C 0.4653(4) 0.3196(3) 0.7089(4) 0.0557(10) Uani 1 1 d . . .
C22 C 0.5522(4) 0.5189(4) 1.0336(4) 0.0620(12) Uani 1 1 d . . .
C10 C 0.6894(5) 0.3164(5) 0.8495(5) 0.0805(17) Uani 1 1 d . . .
H10 H 0.7345 0.3466 0.8927 0.097 Uiso 1 1 calc R . .
C11 C 0.7016(5) 0.2206(5) 0.8104(5) 0.0791(17) Uani 1 1 d . . .
H11 H 0.7560 0.1743 0.8212 0.095 Uiso 1 1 calc R . .
C20 C 0.6973(4) 0.5691(5) 0.9787(6) 0.0764(19) Uani 1 1 d . . .
H20 H 0.7487 0.5890 0.9363 0.092 Uiso 1 1 calc R . .
N13 N 0.6183(3) 0.2057(4) 0.7522(4) 0.0650(11) Uani 1 1 d . . .
N10 N 0.4154(3) 0.4074(3) 0.7327(3) 0.0604(10) Uani 1 1 d . . .
C15 C 0.3294(4) 0.4118(4) 0.6770(5) 0.0687(14) Uani 1 1 d . . .
H15 H 0.2792 0.4641 0.6783 0.082 Uiso 1 1 calc R . .
C14 C 0.3286(4) 0.3272(4) 0.6192(5) 0.0708(14) Uani 1 1 d . . .
H14 H 0.2790 0.3122 0.5736 0.085 Uiso 1 1 calc R . .
N21 N 0.6186(3) 0.5319(4) 1.1057(4) 0.0703(13) Uani 1 1 d . . .
C21 C 0.7113(4) 0.5641(5) 1.0682(6) 0.0794(18) Uani 1 1 d . . .
H21 H 0.7723 0.5794 1.1007 0.095 Uiso 1 1 calc R . .
S1 S 0.5000 0.5000 1.35841(17) 0.0678(9) Uani 1 2 d S . .
O101 O 0.5890(3) 0.5245(4) 1.2980(4) 0.0826(13) Uani 1 1 d . . .
O100 O 0.5874(5) 0.0225(5) 0.6665(5) 0.119(3) Uani 1 1 d . . .

loop_
_atom_site_aniso_label
_atom_site_aniso_U_11
_atom_site_aniso_U_22
_atom_site_aniso_U_33
_atom_site_aniso_U_23
_atom_site_aniso_U_13
_atom_site_aniso_U_12
Cr 0.0588(5) 0.0480(4) 0.0221(7) 0.000 0.000 -0.0087(3)
C12 0.072(2) 0.064(2) 0.036(3) 0.0073(18) 0.000(2) -0.0024(18)
N12 0.078(2) 0.0605(19) 0.049(3) -0.0013(18) -0.005(2) 0.0048(16)
N11 0.083(2) 0.071(2) 0.053(3) 0.003(2) -0.013(2) -0.0042(18)
N20 0.075(2) 0.082(3) 0.049(3) -0.005(2) 0.004(2) -0.0143(19)
C13 0.069(2) 0.0551(18) 0.042(3) 0.0007(18) 0.0015(19) -0.0032(15)
C22 0.069(3) 0.071(3) 0.046(4) -0.001(2) 0.005(2) -0.0057(19)
C10 0.091(3) 0.090(3) 0.061(5) 0.005(3) -0.025(3) -0.009(3)
C11 0.078(3) 0.101(4) 0.059(4) 0.014(3) -0.018(3) 0.007(3)
C20 0.063(3) 0.091(3) 0.075(6) 0.000(3) 0.012(3) -0.017(2)
N13 0.069(2) 0.080(2) 0.046(3) 0.017(2) -0.0029(19) 0.0034(18)
N10 0.071(2) 0.065(2) 0.046(3) -0.0009(17) 0.0001(18) -0.0012(16)
C15 0.073(3) 0.068(2) 0.065(4) 0.000(2) -0.010(2) 0.011(2)
C14 0.075(3) 0.072(3) 0.065(4) 0.001(2) -0.014(2) 0.003(2)
N21 0.068(2) 0.083(3) 0.060(4) -0.007(2) -0.008(2) -0.0046(18)
C21 0.067(3) 0.098(4) 0.073(6) -0.004(3) -0.009(3) -0.013(2)
S1 0.0683(9) 0.0810(10) 0.054(3) 0.000 0.000 -0.0160(6)
O101 0.0635(19) 0.129(3) 0.055(3) -0.012(3) -0.0014(18) -0.014(2)
O100 0.118(4) 0.133(5) 0.107(6) -0.045(4) -0.040(4) 0.049(4)

loop_
_atom_type_symbol
_atom_type_description
_atom_type_scat_dispersion_real
_atom_type_scat_dispersion_imag
_atom_type_scat_source
C C 0.0052 0.0029 'International Tables Vol C Tables 4.2.6.8 and 6.1.1.4'
H H 0 0 'International Tables Vol C Tables 4.2.6.8 and 6.1.1.4'
N N 0.0095 0.0058 'International Tables Vol C Tables 4.2.6.8 and 6.1.1.4'
Cr Cr 0.3307 1.0133 'International Tables Vol C Tables 4.2.6.8 and 6.1.1.4'
S S 0.1722 0.2093 'International Tables Vol C Tables 4.2.6.8 and 6.1.1.4'
O O 0.0084 0.0063 'International Tables Vol C Tables 4.2.6.8 and 6.1.1.4'

loop_
_geom_angle_atom_site_label_1
_geom_angle_atom_site_label_2
_geom_angle_atom_site_label_3
_geom_angle
_geom_angle_site_symmetry_1
_geom_angle_site_symmetry_3
_geom_angle_publ_flag
N10 Cr N10 96.6(3) . 2_665 ?
N10 Cr N20 160.64(18) . . ?
N10 Cr N20 95.77(18) 2_665 . ?
N10 Cr N20 95.77(18) . 2_665 ?
N10 Cr N20 160.64(18) 2_665 2_665 ?
N20 Cr N20 76.7(3) . 2_665 ?
N10 Cr N11 77.14(17) . . ?
N10 Cr N11 94.12(18) 2_665 . ?
N20 Cr N11 87.14(19) . . ?
N20 Cr N11 103.1(2) 2_665 . ?
N10 Cr N11 94.12(18) . 2_665 ?
N10 Cr N11 77.14(17) 2_665 2_665 ?
N20 Cr N11 103.1(2) . 2_665 ?
N20 Cr N11 87.14(19) 2_665 2_665 ?
N11 Cr N11 167.0(3) . 2_665 ?
N11 C12 N13 112.5(5) . . ?
N11 C12 C13 119.1(5) . . ?
N13 C12 C13 128.5(5) . . ?
C13 N12 C14 107.0(5) . . ?
C12 N11 C10 105.7(5) . . ?
C12 N11 Cr 112.0(3) . . ?
C10 N11 Cr 142.0(4) . . ?
C22 N20 C20 103.5(6) . . ?
C22 N20 Cr 112.5(4) . . ?
C20 N20 Cr 143.1(5) . . ?
N10 C13 N12 110.8(4) . . ?
N10 C13 C12 118.3(5) . . ?
N12 C13 C12 130.8(4) . . ?
N20 C22 N21 111.3(5) . . ?
N20 C22 C22 119.0(3) . 2_665 ?
N21 C22 C22 129.6(3) . 2_665 ?
N11 C10 C11 109.5(5) . . ?
C10 C11 N13 106.6(5) . . ?
C21 C20 N20 112.2(6) . . ?
C12 N13 C11 105.7(5) . . ?
C13 N10 C15 106.0(4) . . ?
C13 N10 Cr 113.0(3) . . ?
C15 N10 Cr 140.7(4) . . ?
N10 C15 C14 109.0(5) . . ?
N12 C14 C15 107.2(5) . . ?
C22 N21 C21 106.8(6) . . ?
C20 C21 N21 106.3(5) . . ?
O100 S1 O100 108.8(7) 8 7_545 ?
O100 S1 O101 109.4(3) 8 2_665 ?
O100 S1 O101 110.7(3) 7_545 2_665 ?
O100 S1 O101 110.7(3) 8 . ?
O100 S1 O101 109.4(3) 7_545 . ?
O101 S1 O101 107.9(4) 2_665 . ?

loop_
_geom_bond_atom_site_label_1
_geom_bond_atom_site_label_2
_geom_bond_distance
_geom_bond_site_symmetry_2
_geom_bond_publ_flag
Cr N10 2.155(5) . ?
Cr N10 2.155(5) 2_665 ?
Cr N20 2.179(6) . ?
Cr N20 2.179(6) 2_665 ?
Cr N11 2.217(5) . ?
Cr N11 2.217(5) 2_665 ?
C12 N11 1.302(7) . ?
C12 N13 1.348(7) . ?
C12 C13 1.453(7) . ?
N12 C13 1.343(7) . ?
N12 C14 1.360(7) . ?
N11 C10 1.358(8) . ?
N20 C22 1.314(8) . ?
N20 C20 1.385(7) . ?
C13 N10 1.340(6) . ?
C22 N21 1.347(8) . ?
C22 C22 1.423(10) 2_665 ?
C10 C11 1.358(11) . ?
C11 N13 1.367(8) . ?
C20 C21 1.290(11) . ?
N10 C15 1.360(7) . ?
C15 C14 1.363(9) . ?
N21 C21 1.368(8) . ?
S1 O100 1.423(6) 8 ?
S1 O100 1.423(6) 7_545 ?
S1 O101 1.464(5) 2_665 ?
S1 O101 1.464(5) . ?
O100 S1 1.423(6) 3_644 ?
